data_2211632
loop_
_publ_author_name
'Feng Li'
'Xian-Xiu Pan'
'Han-Dong Yin'
'Jun Zhai'
'Daqi Wang'

_publ_section_title
;
 Tris(<i>O</i>-isobutyl
 dithiocarbonato-\k^2^<i>S</i>,<i>S</i>')(1,10-phenanthroline)bismuth(III)
;
_journal_coeditor_code SJ2170
_journal_issue 12
_journal_name_full 'Acta Crystallographica Section E'
_journal_page_first m3475
_journal_page_last m3476
_journal_paper_doi 10.1107/S1600536806048732
_journal_volume 62
_journal_year 2006
_chemical_formula_iupac '[Bi (C5 H9 O S2)2 (C12 H8 N2)]'
_chemical_formula_moiety 'C27 H35 Bi N2 O3 S6'
_chemical_formula_sum 'C27 H35 Bi N2 O3 S6'
_chemical_formula_weight 836.91
_chemical_name_systematic
;
Tris(O-isobutyl dithiocarbonato-\k^2^S,S')(1,10-phenanthroline)bismuth(III)
;
_space_group_IT_number 15
_symmetry_cell_setting monoclinic
_symmetry_space_group_name_Hall '-C 2yc'
_symmetry_space_group_name_H-M 'C 1 2/c 1'
_atom_sites_solution_hydrogens geom
_atom_sites_solution_primary direct
_atom_sites_solution_secondary difmap
_audit_creation_method SHELXL-97
_cell_angle_alpha 90.00
_cell_angle_beta 103.367(6)
_cell_angle_gamma 90.00
_cell_formula_units_Z 8
_cell_length_a 17.366(3)
_cell_length_b 13.130(3)
_cell_length_c 30.986(7)
_cell_measurement_reflns_used 4023
_cell_measurement_temperature 298(2)
_cell_measurement_theta_max 22.423
_cell_measurement_theta_min 2.166
_cell_volume 6874(3)
_computing_cell_refinement 'SAINT (Bruker, 2000)'
_computing_data_collection 'SMART (Bruker, 2000)'
_computing_data_reduction SAINT
_computing_molecular_graphics 'SHELXTL (Bruker, 2000)'
_computing_publication_material SHELXTL
_computing_structure_refinement 'SHELXL97 (Sheldrick, 1997)'
_computing_structure_solution 'SHELXS97 (Sheldrick, 1997)'
_diffrn_ambient_temperature 298(2)
_diffrn_measured_fraction_theta_full 1.000
_diffrn_measured_fraction_theta_max 1.000
_diffrn_measurement_device_type 'Siemens SMART CCD area-detector'
_diffrn_measurement_method '\f and \w'
_diffrn_radiation_monochromator graphite
_diffrn_radiation_source 'fine-focus sealed tube'
_diffrn_radiation_type MoK\a
_diffrn_radiation_wavelength 0.71073
_diffrn_reflns_av_R_equivalents 0.0606
_diffrn_reflns_av_sigmaI/netI 0.0745
_diffrn_reflns_limit_h_max 20
_diffrn_reflns_limit_h_min -14
_diffrn_reflns_limit_k_max 15
_diffrn_reflns_limit_k_min -15
_diffrn_reflns_limit_l_max 36
_diffrn_reflns_limit_l_min -36
_diffrn_reflns_number 17747
_diffrn_reflns_theta_full 25.01
_diffrn_reflns_theta_max 25.01
_diffrn_reflns_theta_min 1.96
_diffrn_standards_number 0
_exptl_absorpt_coefficient_mu 5.524
_exptl_absorpt_correction_T_max 0.3389
_exptl_absorpt_correction_T_min 0.3277
_exptl_absorpt_correction_type multi-scan
_exptl_absorpt_process_details '(SADABS; Bruker, 2000)'
_exptl_crystal_colour orange--red
_exptl_crystal_density_diffrn 1.617
_exptl_crystal_density_method 'not measured'
_exptl_crystal_description block
_exptl_crystal_F_000 3312
_exptl_crystal_size_max 0.26
_exptl_crystal_size_mid 0.26
_exptl_crystal_size_min 0.25
_refine_diff_density_max 0.873
_refine_diff_density_min -1.376
_refine_ls_extinction_method none
_refine_ls_goodness_of_fit_ref 1.024
_refine_ls_hydrogen_treatment constr
_refine_ls_matrix_type full
_refine_ls_number_parameters 396
_refine_ls_number_reflns 6050
_refine_ls_number_restraints 749
_refine_ls_restrained_S_all 1.083
_refine_ls_R_factor_all 0.0792
_refine_ls_R_factor_gt 0.0454
_refine_ls_shift/su_max 0.001
_refine_ls_shift/su_mean 0.000
_refine_ls_structure_factor_coef Fsqd
_refine_ls_weighting_details 'calc w=1/[\s^2^(Fo^2^)+(0.0463P)^2^+31.3228P] where P=(Fo^2^+2Fc^2^)/3'
_refine_ls_weighting_scheme calc
_refine_ls_wR_factor_gt 0.1015
_refine_ls_wR_factor_ref 0.1193
_reflns_number_gt 4260
_reflns_number_total 6050
_reflns_threshold_expression I>2\s(I)
_cod_data_source_file sj2170.cif
_cod_data_source_block I
_cod_depositor_comments
;
The following automatic conversions were performed:
'_symmetry_cell_setting' value 'Monoclinic' changed to 'monoclinic'
according to '/home/saulius/struct/CIF-dictionaries/cif_core.dic'
dictionary named 'cif_core.dic' version 2.4.1 from 2010-06-29.

Automatic conversion script
Id: cif_fix_enum 1527 2010-12-29 10:47:43Z saulius 

The following automatic conversions were performed:

'_symmetry_cell_setting' value 'Monoclinic' changed to 'monoclinic'
according to /home/saulius/struct/CIF-dictionaries/cif_core.dic
dictionary named 'cif_core.dic' version 2.4.1 from 2010-06-29.

Automatic conversion script
Id: cif_fix_values 1715 2011-07-08 13:25:40Z adriana 
;
_cod_original_sg_symbol_H-M 'C 2/c'
_cod_database_code 2211632
_cod_database_fobs_code 2211632

loop_
_symmetry_equiv_pos_as_xyz
'x, y, z'
'-x, y, -z+1/2'
'x+1/2, y+1/2, z'
'-x+1/2, y+1/2, -z+1/2'
'-x, -y, -z'
'x, -y, z-1/2'
'-x+1/2, -y+1/2, -z'
'x+1/2, -y+1/2, z-1/2'

loop_
_atom_site_type_symbol
_atom_site_label
_atom_site_fract_x
_atom_site_fract_y
_atom_site_fract_z
_atom_site_U_iso_or_equiv
_atom_site_adp_type
_atom_site_calc_flag
_atom_site_refinement_flags
_atom_site_occupancy
_atom_site_disorder_assembly
_atom_site_disorder_group
Bi Bi1 0.20608(2) 0.48617(2) 0.167583(11) 0.04082(14) Uani d . 1 C .
N N1 0.0820(4) 0.6071(5) 0.1836(2) 0.0468(19) Uani d . 1 . .
N N2 0.0723(4) 0.3988(6) 0.1856(2) 0.0487(19) Uani d . 1 . .
O O1 0.3663(5) 0.6688(6) 0.1005(3) 0.094(2) Uani d U 1 B .
O O2 0.3408(4) 0.4506(5) 0.3118(2) 0.0598(16) Uani d U 1 . .
O O3 0.1502(5) 0.2843(6) 0.0464(2) 0.098(2) Uani d U 1 . .
S S1 0.34334(17) 0.50719(19) 0.14035(10) 0.0654(8) Uani d . 1 . .
S S2 0.23612(19) 0.6865(2) 0.12893(11) 0.0729(8) Uani d . 1 . .
S S3 0.28013(16) 0.36485(17) 0.23861(8) 0.0529(6) Uani d . 1 . .
S S4 0.29707(16) 0.59039(17) 0.24895(8) 0.0542(7) Uani d . 1 . .
S S5 0.21376(18) 0.29648(19) 0.12809(9) 0.0607(7) Uani d . 1 . .
S S6 0.1236(2) 0.4658(3) 0.07649(10) 0.0953(11) Uani d . 1 . .
C C1 0.3163(8) 0.6260(8) 0.1215(4) 0.083(3) Uani d U 1 . .
C C2 0.3487(9) 0.7728(9) 0.0829(4) 0.105(3) Uani d DU 1 . .
H H2A 0.3602 0.8220 0.1069 0.126 Uiso calc R 1 A 1
H H2B 0.2932 0.7786 0.0681 0.126 Uiso calc R 1 A 1
C C3 0.3990(9) 0.7922(10) 0.0512(5) 0.113(2) Uani d PDU 0.21(3) B 1
H H3 0.4552 0.7758 0.0622 0.135 Uiso calc PR 0.21(3) B 1
C C4 0.365(3) 0.765(2) 0.0033(7) 0.115(6) Uani d PDU 0.21(3) B 1
H H4A 0.3723 0.6941 -0.0011 0.173 Uiso calc PR 0.21(3) B 1
H H4B 0.3907 0.8044 -0.0153 0.173 Uiso calc PR 0.21(3) B 1
H H4C 0.3091 0.7806 -0.0040 0.173 Uiso calc PR 0.21(3) B 1
C C3' 0.3990(9) 0.7922(10) 0.0512(5) 0.113(2) Uani d PDU 0.79(3) B 2
H H3' 0.4540 0.7902 0.0684 0.135 Uiso calc PR 0.79(3) B 2
C C4' 0.3923(13) 0.7138(14) 0.0156(6) 0.124(5) Uani d PDU 0.79(3) B 2
H H4'1 0.3404 0.6839 0.0096 0.186 Uiso calc PR 0.79(3) B 2
H H4'2 0.4313 0.6618 0.0251 0.186 Uiso calc PR 0.79(3) B 2
H H4'3 0.4007 0.7453 -0.0109 0.186 Uiso calc PR 0.79(3) B 2
C C5 0.3817(9) 0.9009(10) 0.0378(5) 0.127(3) Uani d DU 1 . .
H H5A 0.4138 0.9211 0.0179 0.191 Uiso calc R 1 B 1
H H5B 0.3934 0.9435 0.0637 0.191 Uiso calc R 1 B 1
H H5C 0.3268 0.9077 0.0232 0.191 Uiso calc R 1 B 1
C C6 0.3079(6) 0.4716(7) 0.2692(3) 0.049(2) Uani d U 1 . .
C C7 0.3747(7) 0.5298(8) 0.3422(3) 0.067(2) Uani d DU 1 . .
H H7A 0.3378 0.5861 0.3401 0.081 Uiso calc R 1 . .
H H7B 0.4229 0.5550 0.3352 0.081 Uiso calc R 1 . .
C C8 0.3929(7) 0.4857(8) 0.3888(3) 0.072(2) Uani d DU 1 . .
H H8 0.4167 0.4182 0.3883 0.087 Uiso calc R 1 . .
C C9 0.3159(9) 0.4747(10) 0.4027(4) 0.103(4) Uani d U 1 . .
H H9A 0.2813 0.4306 0.3823 0.154 Uiso calc R 1 . .
H H9B 0.2917 0.5403 0.4027 0.154 Uiso calc R 1 . .
H H9C 0.3257 0.4460 0.4320 0.154 Uiso calc R 1 . .
C C10 0.4482(8) 0.5511(10) 0.4195(4) 0.106(4) Uani d U 1 . .
H H10A 0.4602 0.5209 0.4485 0.159 Uiso calc R 1 . .
H H10B 0.4247 0.6168 0.4209 0.159 Uiso calc R 1 . .
H H10C 0.4961 0.5585 0.4093 0.159 Uiso calc R 1 . .
C C11 0.1600(8) 0.3479(10) 0.0808(4) 0.091(3) Uani d U 1 C .
C C12 0.1127(9) 0.3196(10) 0.0031(4) 0.107(2) Uani d PDU 0.442(14) C 1
H H12A 0.1279 0.3898 -0.0002 0.128 Uiso calc PR 0.442(14) C 1
H H12B 0.0557 0.3177 -0.0005 0.128 Uiso calc PR 0.442(14) C 1
C C13 0.1355(19) 0.2547(17) -0.0328(7) 0.104(3) Uani d PDU 0.442(14) C 1
H H13 0.1934 0.2540 -0.0274 0.125 Uiso calc PR 0.442(14) C 1
C C14 0.107(2) 0.1444(14) -0.0290(9) 0.115(5) Uani d PDU 0.442(14) C 1
H H14A 0.0800 0.1204 -0.0577 0.173 Uiso calc PR 0.442(14) C 1
H H14B 0.0720 0.1425 -0.0092 0.173 Uiso calc PR 0.442(14) C 1
H H14C 0.1521 0.1015 -0.0176 0.173 Uiso calc PR 0.442(14) C 1
C C15 0.103(2) 0.299(2) -0.0786(6) 0.114(5) Uani d PDU 0.442(14) C 1
H H15A 0.1023 0.2469 -0.1005 0.171 Uiso calc PR 0.442(14) C 1
H H15B 0.1354 0.3544 -0.0836 0.171 Uiso calc PR 0.442(14) C 1
H H15C 0.0497 0.3225 -0.0807 0.171 Uiso calc PR 0.442(14) C 1
C C12' 0.1127(9) 0.3196(10) 0.0031(4) 0.107(2) Uani d PU 0.558(14) C 2
H H12C 0.1494 0.3615 -0.0084 0.128 Uiso calc PR 0.558(14) C 2
H H12D 0.0674 0.3614 0.0048 0.128 Uiso calc PR 0.558(14) C 2
C C13' 0.0851(18) 0.229(2) -0.0289(8) 0.106(3) Uani d PU 0.558(14) C 2
H H13' 0.0480 0.1883 -0.0164 0.127 Uiso calc PR 0.558(14) C 2
C C14' 0.1598(17) 0.163(2) -0.0264(8) 0.116(5) Uani d PU 0.558(14) C 2
H H14D 0.1480 0.1093 -0.0482 0.173 Uiso calc PR 0.558(14) C 2
H H14E 0.1760 0.1330 0.0026 0.173 Uiso calc PR 0.558(14) C 2
H H14F 0.2017 0.2043 -0.0321 0.173 Uiso calc PR 0.558(14) C 2
C C15' 0.0449(17) 0.261(2) -0.0701(8) 0.118(5) Uani d PU 0.558(14) C 2
H H15D 0.0496 0.3337 -0.0720 0.176 Uiso calc PR 0.558(14) C 2
H H15E -0.0100 0.2431 -0.0747 0.176 Uiso calc PR 0.558(14) C 2
H H15F 0.0669 0.2293 -0.0924 0.176 Uiso calc PR 0.558(14) C 2
C C16 0.0861(6) 0.7077(8) 0.1849(3) 0.055(2) Uani d U 1 . .
H H16 0.1332 0.7381 0.1824 0.066 Uiso calc R 1 . .
C C17 0.0253(6) 0.7700(8) 0.1897(3) 0.059(2) Uani d U 1 . .
H H17 0.0317 0.8404 0.1908 0.071 Uiso calc R 1 . .
C C18 -0.0438(6) 0.7277(8) 0.1929(3) 0.0588(19) Uani d U 1 . .
H H18 -0.0859 0.7691 0.1956 0.071 Uiso calc R 1 . .
C C19 -0.0524(6) 0.6226(8) 0.1922(3) 0.0527(17) Uani d U 1 . .
C C20 0.0127(6) 0.5644(8) 0.1877(3) 0.0512(16) Uani d U 1 . .
C C21 0.0080(6) 0.4540(8) 0.1888(3) 0.0522(16) Uani d U 1 . .
C C22 -0.0626(6) 0.4087(8) 0.1940(3) 0.0542(18) Uani d U 1 . .
C C23 -0.0641(6) 0.3038(8) 0.1966(3) 0.0601(19) Uani d U 1 . .
H H23 -0.1100 0.2712 0.1997 0.072 Uiso calc R 1 . .
C C24 -0.0010(6) 0.2489(8) 0.1946(3) 0.063(2) Uani d U 1 . .
H H24 -0.0020 0.1784 0.1972 0.076 Uiso calc R 1 . .
C C25 0.0671(6) 0.2985(8) 0.1887(3) 0.059(2) Uani d U 1 . .
H H25 0.1107 0.2593 0.1867 0.071 Uiso calc R 1 . .
C C26 -0.1232(6) 0.5723(8) 0.1958(3) 0.0592(18) Uani d U 1 . .
H H26 -0.1672 0.6111 0.1975 0.071 Uiso calc R 1 . .
C C27 -0.1280(6) 0.4717(8) 0.1968(3) 0.0602(18) Uani d U 1 . .
H H27 -0.1752 0.4415 0.1993 0.072 Uiso calc R 1 . .

loop_
_atom_site_aniso_label
_atom_site_aniso_U_11
_atom_site_aniso_U_22
_atom_site_aniso_U_33
_atom_site_aniso_U_12
_atom_site_aniso_U_13
_atom_site_aniso_U_23
Bi1 0.0372(2) 0.0447(2) 0.0395(2) -0.00210(16) 0.00663(14) -0.00030(16)
N1 0.044(5) 0.052(5) 0.042(5) 0.001(4) 0.005(4) -0.003(4)
N2 0.039(5) 0.053(5) 0.053(5) -0.007(4) 0.009(4) 0.006(4)
O1 0.116(5) 0.089(4) 0.094(4) -0.012(4) 0.061(4) 0.017(4)
O2 0.072(4) 0.057(3) 0.044(3) -0.001(3) 0.001(3) -0.008(3)
O3 0.127(5) 0.116(5) 0.047(4) -0.031(4) 0.010(4) -0.017(4)
S1 0.0583(17) 0.0622(17) 0.086(2) 0.0000(13) 0.0366(16) 0.0007(14)
S2 0.077(2) 0.0610(17) 0.088(2) 0.0094(15) 0.0338(18) 0.0165(15)
S3 0.0597(17) 0.0440(13) 0.0493(15) 0.0087(12) 0.0010(13) -0.0042(11)
S4 0.0663(18) 0.0423(13) 0.0498(15) -0.0067(12) 0.0045(13) 0.0000(11)
S5 0.075(2) 0.0567(15) 0.0494(16) -0.0082(14) 0.0132(14) -0.0101(12)
S6 0.126(3) 0.089(2) 0.0528(19) 0.000(2) -0.0182(19) 0.0058(16)
C1 0.105(6) 0.078(5) 0.081(5) -0.013(5) 0.055(5) 0.013(4)
C2 0.127(6) 0.097(5) 0.103(5) -0.014(5) 0.051(5) 0.029(5)
C3 0.131(5) 0.105(4) 0.111(5) -0.005(4) 0.047(4) 0.024(4)
C4 0.136(10) 0.112(10) 0.107(10) -0.001(9) 0.047(9) 0.025(9)
C3' 0.131(5) 0.105(4) 0.111(5) -0.005(4) 0.047(4) 0.024(4)
C4' 0.143(9) 0.135(9) 0.098(8) 0.009(8) 0.037(8) 0.023(8)
C5 0.145(6) 0.122(6) 0.123(6) -0.005(5) 0.047(5) 0.035(5)
C6 0.051(5) 0.056(4) 0.041(4) -0.002(4) 0.010(4) -0.009(4)
C7 0.078(5) 0.070(5) 0.046(4) -0.013(4) -0.001(4) -0.015(4)
C8 0.083(5) 0.076(5) 0.051(4) -0.013(5) 0.000(4) -0.013(4)
C9 0.116(8) 0.112(8) 0.075(7) -0.026(7) 0.013(7) -0.005(6)
C10 0.111(8) 0.119(8) 0.076(7) -0.007(7) -0.003(7) -0.019(7)
C11 0.113(6) 0.109(6) 0.049(5) -0.038(5) 0.012(5) -0.018(4)
C12 0.127(5) 0.127(5) 0.059(4) -0.036(5) 0.005(4) -0.018(4)
C13 0.124(6) 0.125(6) 0.058(5) -0.036(6) 0.008(6) -0.017(5)
C14 0.133(9) 0.134(9) 0.070(8) -0.039(9) 0.006(8) -0.018(8)
C15 0.131(9) 0.140(9) 0.064(8) -0.035(8) 0.007(8) -0.016(8)
C12' 0.127(5) 0.127(5) 0.059(4) -0.036(5) 0.005(4) -0.018(4)
C13' 0.125(6) 0.124(6) 0.060(5) -0.036(6) 0.006(5) -0.018(5)
C14' 0.129(9) 0.138(9) 0.071(7) -0.044(8) 0.006(8) -0.026(8)
C15' 0.140(9) 0.141(8) 0.063(8) -0.046(8) 0.004(8) -0.017(8)
C16 0.044(4) 0.068(4) 0.051(4) 0.000(4) 0.007(4) -0.008(4)
C17 0.051(4) 0.071(4) 0.054(4) 0.004(4) 0.010(4) -0.003(4)
C18 0.048(4) 0.075(4) 0.053(4) 0.009(3) 0.010(3) -0.002(3)
C19 0.041(3) 0.075(4) 0.044(3) 0.000(3) 0.011(3) 0.004(3)
C20 0.040(3) 0.070(3) 0.044(3) 0.000(3) 0.010(3) 0.005(3)
C21 0.042(3) 0.073(3) 0.043(3) -0.002(3) 0.012(3) 0.006(3)
C22 0.042(3) 0.073(4) 0.047(3) -0.005(3) 0.009(3) 0.007(3)
C23 0.047(4) 0.079(4) 0.055(4) -0.010(3) 0.014(3) 0.008(3)
C24 0.055(4) 0.073(4) 0.061(4) -0.012(4) 0.015(4) 0.008(4)
C25 0.049(4) 0.070(4) 0.059(4) -0.002(4) 0.014(4) 0.007(4)
C26 0.044(3) 0.081(4) 0.054(4) 0.003(3) 0.012(3) 0.005(3)
C27 0.044(3) 0.082(4) 0.054(3) -0.004(3) 0.011(3) 0.008(3)

loop_
_atom_type_symbol
_atom_type_description
_atom_type_scat_dispersion_real
_atom_type_scat_dispersion_imag
_atom_type_scat_source
C C 0.0033 0.0016 'International Tables Vol C Tables 4.2.6.8 and 6.1.1.4'
H H 0.0000 0.0000 'International Tables Vol C Tables 4.2.6.8 and 6.1.1.4'
O O 0.0106 0.0060 'International Tables Vol C Tables 4.2.6.8 and 6.1.1.4'
Bi Bi -4.1077 10.2566 'International Tables Vol C Tables 4.2.6.8 and 6.1.1.4'
S S 0.1246 0.1234 'International Tables Vol C Tables 4.2.6.8 and 6.1.1.4'
N N 0.0061 0.0033 'International Tables Vol C Tables 4.2.6.8 and 6.1.1.4'

loop_
_geom_angle_atom_site_label_1
_geom_angle_atom_site_label_2
_geom_angle_atom_site_label_3
_geom_angle
_geom_angle_publ_flag
S1 Bi1 N2 160.63(17) y
S1 Bi1 S3 91.46(9) y
N2 Bi1 S3 81.85(16) y
S1 Bi1 S5 79.66(8) y
N2 Bi1 S5 81.12(17) y
S3 Bi1 S5 77.03(8) y
S1 Bi1 N1 139.45(16) y
N2 Bi1 N1 58.9(2) y
S3 Bi1 N1 114.62(15) y
S5 Bi1 N1 134.24(16) y
S1 Bi1 S6 88.74(11) y
N2 Bi1 S6 84.76(17) y
S3 Bi1 S6 139.50(8) y
S5 Bi1 S6 63.18(9) y
N1 Bi1 S6 89.91(16) y
S1 Bi1 S4 83.37(8) y
N2 Bi1 S4 109.01(16) y
S3 Bi1 S4 62.33(7) y
S5 Bi1 S4 135.29(8) y
N1 Bi1 S4 82.47(15) y
S6 Bi1 S4 157.22(8) y
S1 Bi1 S2 62.57(8) y
N2 Bi1 S2 132.88(17) y
S3 Bi1 S2 136.95(9) y
S5 Bi1 S2 125.43(8) y
N1 Bi1 S2 77.61(16) y
S6 Bi1 S2 77.36(10) y
S4 Bi1 S2 80.05(8) y
C16 N1 C20 116.8(8) ?
C16 N1 Bi1 122.1(6) ?
C20 N1 Bi1 121.0(6) ?
C25 N2 C21 117.1(8) ?
C25 N2 Bi1 120.1(6) ?
C21 N2 Bi1 122.6(6) ?
C1 O1 C2 118.1(9) ?
C6 O2 C7 120.9(7) ?
C11 O3 C12 119.7(10) ?
C1 S1 Bi1 90.4(4) ?
C1 S2 Bi1 82.2(4) ?
C6 S3 Bi1 89.3(3) ?
C6 S4 Bi1 83.2(3) ?
C11 S5 Bi1 87.2(4) ?
C11 S6 Bi1 85.0(4) ?
O1 C1 S2 122.0(9) ?
O1 C1 S1 113.5(9) ?
S2 C1 S1 124.5(6) ?
O1 C2 C3 107.5(10) ?
O1 C2 H2A 110.2 ?
C3 C2 H2A 110.2 ?
O1 C2 H2B 110.2 ?
C3 C2 H2B 110.2 ?
H2A C2 H2B 108.5 ?
C2 C3 C5 103.7(11) ?
C2 C3 C4 117.0(17) ?
C5 C3 C4 86.6(12) ?
C2 C3 H3 115.2 ?
C5 C3 H3 115.2 ?
C4 C3 H3 115.2 ?
H4'1 C4' H4'2 109.5 ?
H4'1 C4' H4'3 109.5 ?
H4'2 C4' H4'3 109.5 ?
C3 C5 H5A 109.5 ?
C3 C5 H5B 109.5 ?
H5A C5 H5B 109.5 ?
C3 C5 H5C 109.5 ?
H5A C5 H5C 109.5 ?
H5B C5 H5C 109.5 ?
O2 C6 S4 123.1(7) ?
O2 C6 S3 112.4(7) ?
S4 C6 S3 124.5(6) ?
O2 C7 C8 108.1(8) ?
O2 C7 H7A 110.1 ?
C8 C7 H7A 110.1 ?
O2 C7 H7B 110.1 ?
C8 C7 H7B 110.1 ?
H7A C7 H7B 108.4 ?
C10 C8 C9 111.4(10) ?
C10 C8 C7 110.7(10) ?
C9 C8 C7 107.8(10) ?
C10 C8 H8 109.0 ?
C9 C8 H8 109.0 ?
C7 C8 H8 109.0 ?
C8 C9 H9A 109.5 ?
C8 C9 H9B 109.5 ?
H9A C9 H9B 109.5 ?
C8 C9 H9C 109.5 ?
H9A C9 H9C 109.5 ?
H9B C9 H9C 109.5 ?
C8 C10 H10A 109.5 ?
C8 C10 H10B 109.5 ?
H10A C10 H10B 109.5 ?
C8 C10 H10C 109.5 ?
H10A C10 H10C 109.5 ?
H10B C10 H10C 109.5 ?
O3 C11 S6 122.7(10) ?
O3 C11 S5 112.8(10) ?
S6 C11 S5 124.5(7) ?
O3 C12 C13 111.4(14) ?
O3 C12 H12A 109.4 ?
C13 C12 H12A 109.4 ?
O3 C12 H12B 109.4 ?
C13 C12 H12B 109.4 ?
H12A C12 H12B 108.0 ?
C15 C13 C12 111.4(18) ?
C15 C13 C14 111.8(17) ?
C12 C13 C14 109.2(17) ?
C15 C13 H13 108.1 ?
C12 C13 H13 108.1 ?
C14 C13 H13 108.1 ?
C15' C13' C14' 117(2) ?
C15' C13' H13' 107.3 ?
C14' C13' H13' 107.3 ?
C13' C14' H14D 109.5 ?
C13' C14' H14E 109.5 ?
H14D C14' H14E 109.5 ?
C13' C14' H14F 109.5 ?
H14D C14' H14F 109.5 ?
H14E C14' H14F 109.5 ?
C13' C15' H15D 109.5 ?
C13' C15' H15E 109.5 ?
H15D C15' H15E 109.5 ?
C13' C15' H15F 109.5 ?
H15D C15' H15F 109.5 ?
H15E C15' H15F 109.5 ?
N1 C16 C17 124.2(10) ?
N1 C16 H16 117.9 ?
C17 C16 H16 117.9 ?
C18 C17 C16 118.9(10) ?
C18 C17 H17 120.5 ?
C16 C17 H17 120.5 ?
C17 C18 C19 120.2(10) ?
C17 C18 H18 119.9 ?
C19 C18 H18 119.9 ?
C18 C19 C20 117.4(9) ?
C18 C19 C26 123.5(9) ?
C20 C19 C26 119.2(9) ?
N1 C20 C19 122.5(9) ?
N1 C20 C21 118.0(8) ?
C19 C20 C21 119.5(9) ?
N2 C21 C22 122.6(9) ?
N2 C21 C20 118.7(8) ?
C22 C21 C20 118.7(9) ?
C23 C22 C21 117.2(9) ?
C23 C22 C27 123.4(9) ?
C21 C22 C27 119.4(9) ?
C24 C23 C22 121.0(10) ?
C24 C23 H23 119.5 ?
C22 C23 H23 119.5 ?
C23 C24 C25 119.1(10) ?
C23 C24 H24 120.5 ?
C25 C24 H24 120.5 ?
N2 C25 C24 123.1(10) ?
N2 C25 H25 118.4 ?
C24 C25 H25 118.4 ?
C27 C26 C19 121.6(10) ?
C27 C26 H26 119.2 ?
C19 C26 H26 119.2 ?
C26 C27 C22 121.6(10) ?
C26 C27 H27 119.2 ?
C22 C27 H27 119.2 ?

loop_
_geom_bond_atom_site_label_1
_geom_bond_atom_site_label_2
_geom_bond_distance
_geom_bond_publ_flag
Bi1 S1 2.720(3) y
Bi1 N2 2.762(7) y
Bi1 S3 2.779(2) y
Bi1 S5 2.792(3) y
Bi1 N1 2.811(7) y
Bi1 S6 2.867(3) y
Bi1 S4 2.981(2) y
Bi1 S2 2.986(3) y
N1 C16 1.323(11) ?
N1 C20 1.361(11) ?
N2 C25 1.324(11) ?
N2 C21 1.354(11) ?
O1 C1 1.325(12) ?
O1 C2 1.476(13) ?
O2 C6 1.341(10) ?
O2 C7 1.435(11) ?
O3 C11 1.335(13) ?
O3 C12 1.427(14) ?
S1 C1 1.693(12) ?
S2 C1 1.664(13) ?
S3 C6 1.698(9) ?
S4 C6 1.675(9) ?
S5 C11 1.685(13) ?
S6 C11 1.666(14) ?
C2 C3 1.480(13) ?
C2 H2A 0.9700 ?
C2 H2B 0.9700 ?
C3 C5 1.498(17) ?
C3 C4 1.51(2) ?
C3 H3 0.9800 ?
C4 H4A 0.9600 ?
C4 H4B 0.9600 ?
C4 H4C 0.9600 ?
C4' H4'1 0.9600 ?
C4' H4'2 0.9600 ?
C4' H4'3 0.9600 ?
C5 H5A 0.9600 ?
C5 H5B 0.9600 ?
C5 H5C 0.9600 ?
C7 C8 1.520(12) ?
C7 H7A 0.9700 ?
C7 H7B 0.9700 ?
C8 C10 1.464(15) ?
C8 C9 1.502(17) ?
C8 H8 0.9800 ?
C9 H9A 0.9600 ?
C9 H9B 0.9600 ?
C9 H9C 0.9600 ?
C10 H10A 0.9600 ?
C10 H10B 0.9600 ?
C10 H10C 0.9600 ?
C12 C13 1.524(19) ?
C12 H12A 0.9700 ?
C12 H12B 0.9700 ?
C13 C15 1.517(19) ?
C13 C14 1.543(19) ?
C13 H13 0.9800 ?
C14 H14A 0.9600 ?
C14 H14B 0.9600 ?
C14 H14C 0.9600 ?
C15 H15A 0.9600 ?
C15 H15B 0.9600 ?
C15 H15C 0.9600 ?
C13' C15' 1.37(3) ?
C13' C14' 1.55(4) ?
C13' H13' 0.9800 ?
C14' H14D 0.9600 ?
C14' H14E 0.9600 ?
C14' H14F 0.9600 ?
C15' H15D 0.9600 ?
C15' H15E 0.9600 ?
C15' H15F 0.9600 ?
C16 C17 1.370(12) ?
C16 H16 0.9300 ?
C17 C18 1.346(13) ?
C17 H17 0.9300 ?
C18 C19 1.388(13) ?
C18 H18 0.9300 ?
C19 C20 1.397(13) ?
C19 C26 1.423(13) ?
C20 C21 1.453(14) ?
C21 C22 1.405(12) ?
C22 C23 1.381(13) ?
C22 C27 1.423(13) ?
C23 C24 1.323(13) ?
C23 H23 0.9300 ?
C24 C25 1.400(13) ?
C24 H24 0.9300 ?
C25 H25 0.9300 ?
C26 C27 1.324(13) ?
C26 H26 0.9300 ?
C27 H27 0.9300 ?
